data_7003432
loop_
_publ_author_name
'Kermagoret, Anthony'
'Braunstein, Pierre'

_publ_section_title
;
 Synthesis of nickel complexes with bidentate N,O-type ligands and
 application in the catalytic oligomerization of ethylene
;
_journal_issue 12
_journal_name_full 'Dalton Transactions'
_journal_page_first 1564
_journal_page_last 1573
_journal_paper_doi 10.1039/b716111e
_journal_year 2008
_chemical_formula_moiety 'C54 H54 N9 Na3 Ni4 O10, C4 H8 O, 0.5(C4 H8 O), 0.5(C4 H8 O), Cl'
_chemical_formula_sum 'C62 H70 Cl N9 Na3 Ni4 O12'
_chemical_formula_weight 1472.53
_chemical_name_systematic
;
?
;
_space_group_IT_number 85
_symmetry_cell_setting tetragonal
_symmetry_space_group_name_Hall '-P 4a'
_symmetry_space_group_name_H-M 'P 4/n :2'
_atom_sites_solution_hydrogens geom
_atom_sites_solution_primary direct
_atom_sites_solution_secondary difmap
_audit_creation_date 10-09-07
_audit_creation_method SHELXL-97
_cell_angle_alpha 90.00
_cell_angle_beta 90.00
_cell_angle_gamma 90.00
_cell_formula_units_Z 8
_cell_length_a 29.892(6)
_cell_length_b 29.892(6)
_cell_length_c 16.945(2)
_cell_measurement_reflns_used 16231
_cell_measurement_temperature 173(2)
_cell_measurement_theta_max 27.485
_cell_measurement_theta_min 0.998
_cell_volume 15141(5)
_computing_cell_refinement 'Denzo (Nonius B.V., 1998)'
_computing_data_collection 'Collect (Nonius B.V., 1998)'
_computing_data_reduction 'Denzo (Nonius B.V., 1998)'
_computing_molecular_graphics 'PLATON 98 (Spek, 1998)'
_computing_publication_material 'SHELXL-97 (Sheldrick, 1997)'
_computing_structure_refinement 'SHELXL-97 (Sheldrick, 1997)'
_computing_structure_solution 'SHELXS-97 (Sheldrick, 1997)'
_diffrn_ambient_temperature 173(2)
_diffrn_measured_fraction_theta_full 0.994
_diffrn_measured_fraction_theta_max 0.994
_diffrn_measurement_device_type KappaCCD
_diffrn_measurement_method '\p scans'
_diffrn_radiation_monochromator graphite
_diffrn_radiation_source 'fine-focus sealed tube'
_diffrn_radiation_type MoK\a
_diffrn_radiation_wavelength 0.71073
_diffrn_reflns_av_R_equivalents 0.0000
_diffrn_reflns_av_sigmaI/netI 0.1952
_diffrn_reflns_limit_h_max 27
_diffrn_reflns_limit_h_min -26
_diffrn_reflns_limit_k_max 38
_diffrn_reflns_limit_k_min 0
_diffrn_reflns_limit_l_max 21
_diffrn_reflns_limit_l_min 0
_diffrn_reflns_number 17234
_diffrn_reflns_theta_full 27.46
_diffrn_reflns_theta_max 27.46
_diffrn_reflns_theta_min 1.20
_exptl_absorpt_coefficient_mu 1.090
_exptl_absorpt_correction_type none
_exptl_crystal_colour green
_exptl_crystal_density_diffrn 1.292
_exptl_crystal_density_method 'not measured'
_exptl_crystal_description prism
_exptl_crystal_F_000 6104
_exptl_crystal_size_max 0.09
_exptl_crystal_size_mid 0.07
_exptl_crystal_size_min 0.07
_refine_diff_density_max 1.634
_refine_diff_density_min -0.963
_refine_diff_density_rms 0.230
_refine_ls_extinction_method none
_refine_ls_goodness_of_fit_ref 1.222
_refine_ls_hydrogen_treatment constr
_refine_ls_matrix_type full
_refine_ls_number_parameters 815
_refine_ls_number_reflns 17234
_refine_ls_number_restraints 0
_refine_ls_restrained_S_all 1.222
_refine_ls_R_factor_all 0.1922
_refine_ls_R_factor_gt 0.0959
_refine_ls_shift/su_max 0.000
_refine_ls_shift/su_mean 0.000
_refine_ls_structure_factor_coef Fsqd
_refine_ls_weighting_details 'calc w=1/[\s^2^(Fo^2^)+(0.0800P)^2^+20.0000P] where P=(Fo^2^+2Fc^2^)/3'
_refine_ls_weighting_scheme calc
_refine_ls_wR_factor_gt 0.2201
_refine_ls_wR_factor_ref 0.2424
_reflns_number_gt 8546
_reflns_number_total 17234
_reflns_threshold_expression >2sigma(I)
_cod_data_source_file b716111e.txt
_cod_data_source_block Ni4_Na3_21
_cod_original_sg_symbol_H-M P4/n
_cod_database_code 7003432

loop_
_symmetry_equiv_pos_as_xyz
'x, y, z'
'-y+1/2, x, z'
'-x+1/2, -y+1/2, z'
'y, -x+1/2, z'
'-x, -y, -z'
'y-1/2, -x, -z'
'x-1/2, y-1/2, -z'
'-y, x-1/2, -z'

loop_
_atom_site_label
_atom_site_type_symbol
_atom_site_fract_x
_atom_site_fract_y
_atom_site_fract_z
_atom_site_U_iso_or_equiv
_atom_site_adp_type
_atom_site_occupancy
_atom_site_symmetry_multiplicity
_atom_site_calc_flag
_atom_site_refinement_flags
_atom_site_disorder_assembly
_atom_site_disorder_group
Ni1 Ni 0.15274(3) 0.04185(3) 0.21729(5) 0.0258(2) Uani 1 1 d . . .
Ni2 Ni 0.21449(3) -0.04026(3) 0.19535(5) 0.0274(2) Uani 1 1 d . . .
Ni3 Ni 0.13688(3) -0.02237(3) 0.07584(5) 0.0282(3) Uani 1 1 d . . .
Ni4 Ni 0.04882(3) -0.10740(3) 0.34290(5) 0.0289(3) Uani 1 1 d . . .
Cl1 Cl 0.24320(7) 0.06788(9) -0.00428(13) 0.0605(7) Uani 1 1 d . . .
Na1 Na 0.09708(9) -0.01267(9) 0.31539(14) 0.0313(7) Uani 1 1 d . . .
Na2 Na 0.15376(10) -0.09964(10) 0.28278(15) 0.0376(8) Uani 1 1 d . . .
Na3 Na 0.07348(10) -0.07094(10) 0.17086(14) 0.0313(7) Uani 1 1 d . . .
O1 O 0.10087(15) 0.00429(16) 0.1732(2) 0.0258(11) Uani 1 1 d . . .
O2 O 0.11695(16) 0.06022(16) 0.3147(3) 0.0323(12) Uani 1 1 d . . .
O3 O 0.17348(15) -0.01595(16) 0.2812(2) 0.0269(11) Uani 1 1 d . . .
O4 O 0.18863(15) 0.01223(16) 0.1286(2) 0.0251(11) Uani 1 1 d . . .
H4O H 0.2092 0.0308 0.0955 0.030 Uiso 1 1 calc . . .
O5 O 0.15799(16) -0.07364(16) 0.1486(2) 0.0294(12) Uani 1 1 d . . .
O6 O 0.22857(16) -0.09742(17) 0.2574(3) 0.0341(13) Uani 1 1 d . . .
O7 O 0.08190(16) -0.05913(17) 0.0433(2) 0.0323(12) Uani 1 1 d . . .
O8 O 0.03203(16) -0.05152(16) 0.2791(2) 0.0303(12) Uani 1 1 d . . .
O9 O 0.10488(17) -0.07699(16) 0.3875(2) 0.0324(12) Uani 1 1 d . . .
O10 O 0.08577(17) -0.13186(16) 0.2510(2) 0.0330(12) Uani 1 1 d . . .
O11 O 0.1043(4) -0.0803(3) 0.6577(5) 0.126(4) Uani 1 1 d . . .
O13 O 0.1867(6) -0.2453(6) 0.4021(10) 0.114(6) Uiso 0.50 1 d P . .
O15 O -0.0229(5) -0.2893(6) 0.4001(9) 0.091(5) Uiso 0.50 1 d P . .
N1 N 0.1213(2) 0.0899(2) 0.1485(3) 0.0291(14) Uani 1 1 d . . .
N2 N 0.1971(2) 0.0875(2) 0.2620(3) 0.0301(15) Uani 1 1 d . . .
N3 N 0.2614(2) -0.0035(2) 0.2637(3) 0.0292(14) Uani 1 1 d . . .
N4 N 0.2658(2) -0.0638(2) 0.1245(3) 0.0320(15) Uani 1 1 d . . .
N5 N 0.1782(2) -0.0575(2) -0.0023(3) 0.0365(17) Uani 1 1 d . . .
N6 N 0.1117(2) 0.0198(2) -0.0111(3) 0.0312(15) Uani 1 1 d . . .
N7 N 0.0684(2) -0.1560(2) 0.4236(3) 0.0318(15) Uani 1 1 d . . .
N8 N -0.0005(2) -0.1463(2) 0.2862(3) 0.0357(16) Uani 1 1 d . . .
N9 N 0.0034(2) -0.0767(2) 0.4223(3) 0.0296(14) Uani 1 1 d . . .
C1 C 0.0649(2) 0.0328(3) 0.1567(4) 0.0330(18) Uani 1 1 d . . .
H1A H 0.0459 0.0353 0.2044 0.040 Uiso 1 1 calc . . .
H1B H 0.0465 0.0193 0.1143 0.040 Uiso 1 1 calc . . .
C2 C 0.0792(3) 0.0790(2) 0.1314(4) 0.0286(18) Uani 1 1 d . . .
C3 C 0.0502(3) 0.1076(3) 0.0915(4) 0.0333(18) Uani 1 1 d . . .
H3 H 0.0204 0.0987 0.0799 0.040 Uiso 1 1 calc . . .
C4 C 0.0659(3) 0.1492(3) 0.0691(4) 0.044(2) Uani 1 1 d . . .
H4 H 0.0468 0.1698 0.0428 0.053 Uiso 1 1 calc . . .
C5 C 0.1099(3) 0.1606(3) 0.0854(4) 0.039(2) Uani 1 1 d . . .
H5 H 0.1218 0.1887 0.0696 0.046 Uiso 1 1 calc . . .
C6 C 0.1357(3) 0.1303(3) 0.1249(4) 0.038(2) Uani 1 1 d . . .
H6 H 0.1658 0.1383 0.1364 0.045 Uiso 1 1 calc . . .
C7 C 0.1359(3) 0.0953(3) 0.3548(4) 0.0353(19) Uani 1 1 d . . .
H7A H 0.1375 0.0873 0.4115 0.042 Uiso 1 1 calc . . .
H7B H 0.1158 0.1216 0.3501 0.042 Uiso 1 1 calc . . .
C8 C 0.1821(3) 0.1088(3) 0.3274(4) 0.0332(19) Uani 1 1 d . . .
C9 C 0.2074(3) 0.1415(3) 0.3653(5) 0.046(2) Uani 1 1 d . . .
H9 H 0.1964 0.1555 0.4118 0.055 Uiso 1 1 calc . . .
C10 C 0.2486(3) 0.1535(3) 0.3345(5) 0.051(2) Uani 1 1 d . . .
H10 H 0.2663 0.1758 0.3595 0.061 Uiso 1 1 calc . . .
C11 C 0.2636(3) 0.1325(3) 0.2664(5) 0.051(2) Uani 1 1 d . . .
H11 H 0.2915 0.1408 0.2438 0.061 Uiso 1 1 calc . . .
C12 C 0.2381(3) 0.0994(3) 0.2314(4) 0.0364(19) Uani 1 1 d . . .
C13 C 0.0573(3) -0.0405(3) -0.0172(4) 0.0343(19) Uani 1 1 d . . .
H13A H 0.0259 -0.0375 0.0004 0.041 Uiso 1 1 calc . . .
H13B H 0.0578 -0.0612 -0.0627 0.041 Uiso 1 1 calc . . .
C14 C 0.0736(2) 0.0044(3) -0.0442(4) 0.0301(18) Uani 1 1 d . . .
C15 C 0.0516(3) 0.0289(3) -0.1016(4) 0.045(2) Uani 1 1 d . . .
H15 H 0.0250 0.0174 -0.1248 0.054 Uiso 1 1 calc . . .
C16 C 0.0678(3) 0.0699(3) -0.1254(4) 0.050(2) Uani 1 1 d . . .
H16 H 0.0521 0.0873 -0.1631 0.060 Uiso 1 1 calc . . .
C17 C 0.1081(3) 0.0853(3) -0.0929(4) 0.042(2) Uani 1 1 d . . .
H17 H 0.1213 0.1126 -0.1099 0.050 Uiso 1 1 calc . . .
C18 C 0.1280(3) 0.0593(3) -0.0352(4) 0.039(2) Uani 1 1 d . . .
H18 H 0.1546 0.0701 -0.0113 0.047 Uiso 1 1 calc . . .
C19 C 0.1978(2) -0.0085(3) 0.3507(4) 0.0305(18) Uani 1 1 d . . .
H19A H 0.1982 -0.0364 0.3823 0.037 Uiso 1 1 calc . . .
H19B H 0.1824 0.0148 0.3823 0.037 Uiso 1 1 calc . . .
C20 C 0.2450(3) 0.0061(2) 0.3355(4) 0.0307(18) Uani 1 1 d . . .
C21 C 0.2706(3) 0.0286(3) 0.3922(4) 0.037(2) Uani 1 1 d . . .
H21 H 0.2583 0.0352 0.4426 0.045 Uiso 1 1 calc . . .
C22 C 0.3139(3) 0.0410(3) 0.3743(5) 0.043(2) Uani 1 1 d . . .
H22 H 0.3319 0.0559 0.4123 0.052 Uiso 1 1 calc . . .
C23 C 0.3307(3) 0.0314(3) 0.2994(5) 0.044(2) Uani 1 1 d . . .
H23 H 0.3603 0.0396 0.2852 0.053 Uiso 1 1 calc . . .
C24 C 0.3032(3) 0.0096(3) 0.2464(4) 0.038(2) Uani 1 1 d . . .
H24 H 0.3144 0.0036 0.1951 0.045 Uiso 1 1 calc . . .
C25 C 0.2664(3) -0.1190(3) 0.2315(4) 0.043(2) Uani 1 1 d . . .
H25A H 0.2590 -0.1508 0.2220 0.051 Uiso 1 1 calc . . .
H25B H 0.2892 -0.1179 0.2738 0.051 Uiso 1 1 calc . . .
C26 C 0.2867(3) -0.0995(3) 0.1562(4) 0.0347(19) Uani 1 1 d . . .
C27 C 0.3259(3) -0.1154(3) 0.1228(5) 0.047(2) Uani 1 1 d . . .
H27 H 0.3400 -0.1410 0.1449 0.056 Uiso 1 1 calc . . .
C28 C 0.3448(3) -0.0948(3) 0.0584(5) 0.047(2) Uani 1 1 d . . .
H28 H 0.3719 -0.1055 0.0361 0.056 Uiso 1 1 calc . . .
C29 C 0.3231(3) -0.0582(3) 0.0275(4) 0.039(2) Uani 1 1 d . . .
H29 H 0.3354 -0.0429 -0.0167 0.046 Uiso 1 1 calc . . .
C30 C 0.2833(3) -0.0435(3) 0.0608(4) 0.038(2) Uani 1 1 d . . .
H30 H 0.2683 -0.0186 0.0383 0.046 Uiso 1 1 calc . . .
C31 C 0.1686(3) -0.1109(3) 0.1030(4) 0.0361(19) Uani 1 1 d . . .
H31A H 0.1412 -0.1290 0.0952 0.043 Uiso 1 1 calc . . .
H31B H 0.1905 -0.1295 0.1321 0.043 Uiso 1 1 calc . . .
C32 C 0.1877(3) -0.0992(3) 0.0239(4) 0.042(2) Uani 1 1 d . . .
C33 C 0.2130(3) -0.1290(3) -0.0229(5) 0.054(2) Uani 1 1 d . . .
H33 H 0.2188 -0.1584 -0.0046 0.065 Uiso 1 1 calc . . .
C34 C 0.2291(3) -0.1153(4) -0.0946(6) 0.070(3) Uani 1 1 d . . .
H34 H 0.2467 -0.1349 -0.1260 0.084 Uiso 1 1 calc . . .
C35 C 0.2195(3) -0.0733(4) -0.1198(4) 0.061(3) Uani 1 1 d . . .
H35 H 0.2300 -0.0637 -0.1699 0.073 Uiso 1 1 calc . . .
C36 C 0.1942(3) -0.0437(3) -0.0735(4) 0.047(2) Uani 1 1 d . . .
H36 H 0.1884 -0.0142 -0.0917 0.057 Uiso 1 1 calc . . .
C37 C 0.0662(3) -0.1696(3) 0.2191(4) 0.038(2) Uani 1 1 d . . .
H37A H 0.0781 -0.1964 0.2466 0.046 Uiso 1 1 calc . . .
H37B H 0.0748 -0.1720 0.1628 0.046 Uiso 1 1 calc . . .
C38 C 0.0155(3) -0.1696(2) 0.2253(4) 0.0345(19) Uani 1 1 d . . .
C39 C -0.0043(3) -0.0298(3) 0.3064(4) 0.0348(19) Uani 1 1 d . . .
H39A H -0.0299 -0.0366 0.2714 0.042 Uiso 1 1 calc . . .
H39B H 0.0014 0.0028 0.3030 0.042 Uiso 1 1 calc . . .
C40 C -0.0175(2) -0.0411(3) 0.3913(4) 0.0297(18) Uani 1 1 d . . .
C41 C 0.1155(3) -0.0937(3) 0.4607(4) 0.045(2) Uani 1 1 d . . .
H41A H 0.1024 -0.0740 0.5016 0.054 Uiso 1 1 calc . . .
H41B H 0.1484 -0.0931 0.4672 0.054 Uiso 1 1 calc . . .
C42 C 0.0991(3) -0.1414(3) 0.4744(4) 0.037(2) Uani 1 1 d . . .
C43 C -0.0129(3) -0.1923(3) 0.1718(4) 0.044(2) Uani 1 1 d . . .
H43 H -0.0007 -0.2079 0.1279 0.053 Uiso 1 1 calc . . .
C44 C -0.0579(3) -0.1915(3) 0.1839(5) 0.050(2) Uani 1 1 d . . .
H44 H -0.0774 -0.2070 0.1489 0.060 Uiso 1 1 calc . . .
C45 C -0.0753(3) -0.1682(3) 0.2470(5) 0.050(2) Uani 1 1 d . . .
H45 H -0.1066 -0.1668 0.2558 0.060 Uiso 1 1 calc . . .
C46 C -0.0461(3) -0.1469(3) 0.2968(4) 0.044(2) Uani 1 1 d . . .
H46 H -0.0581 -0.1318 0.3413 0.052 Uiso 1 1 calc . . .
C47 C 0.1137(3) -0.1683(3) 0.5371(4) 0.050(2) Uani 1 1 d . . .
H47 H 0.1351 -0.1572 0.5737 0.061 Uiso 1 1 calc . . .
C48 C 0.0970(4) -0.2105(3) 0.5453(5) 0.060(3) Uani 1 1 d . . .
H48 H 0.1064 -0.2289 0.5879 0.073 Uiso 1 1 calc . . .
C49 C 0.0664(3) -0.2263(3) 0.4913(5) 0.053(2) Uani 1 1 d . . .
H49 H 0.0551 -0.2560 0.4952 0.063 Uiso 1 1 calc . . .
C50 C 0.0524(3) -0.1986(3) 0.4320(4) 0.041(2) Uani 1 1 d . . .
H50 H 0.0309 -0.2093 0.3953 0.049 Uiso 1 1 calc . . .
C51 C -0.0082(3) -0.0886(3) 0.4961(4) 0.036(2) Uani 1 1 d . . .
H51 H 0.0061 -0.1140 0.5186 0.043 Uiso 1 1 calc . . .
C52 C -0.0395(3) -0.0663(3) 0.5413(4) 0.039(2) Uani 1 1 d . . .
H52 H -0.0462 -0.0757 0.5935 0.047 Uiso 1 1 calc . . .
C53 C -0.0604(3) -0.0303(3) 0.5083(4) 0.043(2) Uani 1 1 d . . .
H53 H -0.0826 -0.0145 0.5371 0.052 Uiso 1 1 calc . . .
C54 C -0.0490(3) -0.0168(3) 0.4330(4) 0.039(2) Uani 1 1 d . . .
H54 H -0.0627 0.0088 0.4102 0.046 Uiso 1 1 calc . . .
C55 C 0.0650(5) -0.1022(5) 0.6864(6) 0.109(5) Uani 1 1 d . . .
H55A H 0.0693 -0.1350 0.6874 0.130 Uiso 1 1 calc . . .
H55B H 0.0388 -0.0951 0.6530 0.130 Uiso 1 1 calc . . .
C56 C 0.1336(4) -0.0776(5) 0.7182(6) 0.099(5) Uani 1 1 d . . .
H56A H 0.1580 -0.0563 0.7066 0.119 Uiso 1 1 calc . . .
H56B H 0.1466 -0.1073 0.7307 0.119 Uiso 1 1 calc . . .
C57 C 0.1039(4) -0.0607(4) 0.7854(6) 0.079(3) Uani 1 1 d . . .
H57A H 0.1007 -0.0278 0.7840 0.095 Uiso 1 1 calc . . .
H57B H 0.1158 -0.0698 0.8376 0.095 Uiso 1 1 calc . . .
C58 C 0.0590(3) -0.0846(4) 0.7667(6) 0.067(3) Uani 1 1 d . . .
H58A H 0.0533 -0.1091 0.8046 0.081 Uiso 1 1 calc . . .
H58B H 0.0338 -0.0632 0.7687 0.081 Uiso 1 1 calc . . .
C59 C -0.0341(8) -0.3306(8) 0.4104(12) 0.074(6) Uiso 0.50 1 d P . .
H59A H -0.0542 -0.3333 0.4566 0.089 Uiso 0.50 1 calc P . .
H59B H -0.0071 -0.3490 0.4202 0.089 Uiso 0.50 1 calc P . .
C60 C -0.0572(9) -0.3466(9) 0.3390(15) 0.099(8) Uiso 0.50 1 d P . .
H60A H -0.0899 -0.3485 0.3477 0.118 Uiso 0.50 1 calc P . .
H60B H -0.0458 -0.3763 0.3228 0.118 Uiso 0.50 1 calc P . .
C61 C 0.1816(7) -0.2156(7) 0.2767(11) 0.061(5) Uiso 0.50 1 d P . .
H61A H 0.1590 -0.1989 0.2456 0.073 Uiso 0.50 1 calc P . .
H61B H 0.2110 -0.2101 0.2516 0.073 Uiso 0.50 1 calc P . .
C62 C -0.0233(8) -0.2815(8) 0.3250(13) 0.083(7) Uiso 0.50 1 d P . .
H62A H 0.0080 -0.2803 0.3064 0.100 Uiso 0.50 1 calc P . .
H62B H -0.0365 -0.2516 0.3164 0.100 Uiso 0.50 1 calc P . .
C63 C 0.1828(7) -0.1977(7) 0.3482(12) 0.072(6) Uiso 0.50 1 d P . .
H63A H 0.1552 -0.1807 0.3603 0.086 Uiso 0.50 1 calc P . .
H63B H 0.2092 -0.1781 0.3554 0.086 Uiso 0.50 1 calc P . .
C64 C 0.1726(8) -0.2583(8) 0.2695(13) 0.075(6) Uiso 0.50 1 d P . .
H64A H 0.1453 -0.2630 0.2374 0.090 Uiso 0.50 1 calc P . .
H64B H 0.1978 -0.2744 0.2447 0.090 Uiso 0.50 1 calc P . .
C65 C -0.0462(7) -0.3118(7) 0.2788(11) 0.066(6) Uiso 0.50 1 d P . .
H65A H -0.0271 -0.3240 0.2361 0.079 Uiso 0.50 1 calc P . .
H65B H -0.0735 -0.2985 0.2556 0.079 Uiso 0.50 1 calc P . .
C66 C 0.1669(8) -0.2706(8) 0.3364(14) 0.087(7) Uiso 0.50 1 d P . .
H66A H 0.1782 -0.3017 0.3401 0.104 Uiso 0.50 1 calc P . .
H66B H 0.1342 -0.2719 0.3456 0.104 Uiso 0.50 1 calc P . .

loop_
_atom_site_aniso_label
_atom_site_aniso_U_11
_atom_site_aniso_U_22
_atom_site_aniso_U_33
_atom_site_aniso_U_23
_atom_site_aniso_U_13
_atom_site_aniso_U_12
Ni1 0.0226(5) 0.0316(6) 0.0231(4) -0.0010(4) 0.0015(4) -0.0006(5)
Ni2 0.0244(6) 0.0340(6) 0.0239(4) -0.0032(4) 0.0021(4) 0.0024(5)
Ni3 0.0249(6) 0.0406(6) 0.0190(4) -0.0018(4) 0.0022(4) -0.0031(5)
Ni4 0.0330(6) 0.0311(6) 0.0228(4) 0.0006(4) 0.0056(4) -0.0004(5)
Cl1 0.0353(14) 0.089(2) 0.0568(13) 0.0121(12) -0.0002(10) -0.0112(13)
Na1 0.0325(18) 0.0337(18) 0.0279(14) -0.0015(12) 0.0054(12) -0.0015(14)
Na2 0.0324(18) 0.050(2) 0.0305(14) -0.0047(14) 0.0051(13) 0.0035(16)
Na3 0.0333(17) 0.0358(18) 0.0247(14) 0.0008(12) 0.0048(12) -0.0057(14)
O1 0.023(3) 0.030(3) 0.025(2) -0.003(2) 0.001(2) -0.001(2)
O2 0.033(3) 0.033(3) 0.031(3) -0.006(2) 0.005(2) -0.002(3)
O3 0.022(3) 0.037(3) 0.022(2) -0.001(2) -0.001(2) 0.001(2)
O4 0.021(3) 0.034(3) 0.020(2) 0.000(2) 0.0008(19) -0.003(2)
O5 0.027(3) 0.037(3) 0.024(2) -0.007(2) 0.003(2) 0.003(2)
O6 0.028(3) 0.038(3) 0.036(3) 0.003(2) 0.003(2) 0.010(3)
O7 0.031(3) 0.044(3) 0.022(2) -0.001(2) -0.001(2) -0.004(3)
O8 0.034(3) 0.031(3) 0.026(2) 0.003(2) 0.008(2) 0.001(3)
O9 0.037(3) 0.037(3) 0.024(2) 0.002(2) 0.003(2) -0.002(3)
O10 0.043(3) 0.029(3) 0.027(2) -0.006(2) 0.010(2) 0.003(3)
O11 0.164(10) 0.137(9) 0.076(6) -0.016(6) 0.031(6) -0.013(8)
N1 0.020(4) 0.029(4) 0.038(3) 0.000(3) 0.003(3) 0.004(3)
N2 0.028(4) 0.031(4) 0.031(3) 0.000(3) 0.000(3) 0.004(3)
N3 0.030(4) 0.029(4) 0.029(3) -0.004(3) 0.001(3) 0.006(3)
N4 0.030(4) 0.040(4) 0.026(3) -0.006(3) -0.001(3) -0.006(3)
N5 0.021(4) 0.061(5) 0.027(3) -0.007(3) -0.001(3) -0.008(4)
N6 0.024(4) 0.046(4) 0.024(3) 0.004(3) 0.005(3) -0.005(3)
N7 0.035(4) 0.036(4) 0.024(3) 0.003(3) 0.005(3) -0.001(3)
N8 0.037(4) 0.033(4) 0.036(4) 0.004(3) 0.003(3) 0.001(3)
N9 0.030(4) 0.036(4) 0.024(3) 0.001(3) 0.004(3) 0.000(3)
C1 0.024(4) 0.040(5) 0.034(4) -0.006(3) 0.000(3) 0.000(4)
C2 0.031(5) 0.030(5) 0.025(4) 0.000(3) 0.005(3) 0.004(4)
C3 0.027(5) 0.037(5) 0.036(4) -0.002(4) -0.002(3) 0.002(4)
C4 0.048(6) 0.041(6) 0.043(5) 0.000(4) -0.006(4) 0.009(5)
C5 0.037(5) 0.037(5) 0.042(4) 0.012(4) 0.000(4) -0.002(4)
C6 0.031(5) 0.042(5) 0.040(4) 0.011(4) -0.002(4) -0.001(4)
C7 0.030(5) 0.039(5) 0.037(4) -0.009(4) 0.002(3) -0.001(4)
C8 0.032(5) 0.030(5) 0.038(4) 0.006(3) -0.009(3) 0.008(4)
C9 0.050(6) 0.041(6) 0.046(5) -0.011(4) -0.005(4) -0.006(5)
C10 0.047(6) 0.041(6) 0.066(6) -0.010(5) -0.004(5) -0.017(5)
C11 0.041(6) 0.053(6) 0.060(6) 0.010(5) 0.001(4) -0.004(5)
C12 0.024(5) 0.038(5) 0.047(5) 0.010(4) -0.012(4) -0.002(4)
C13 0.031(5) 0.044(5) 0.028(4) -0.006(3) 0.001(3) -0.001(4)
C14 0.025(4) 0.050(5) 0.015(3) -0.004(3) 0.001(3) -0.008(4)
C15 0.045(6) 0.058(6) 0.032(4) -0.002(4) -0.014(4) -0.005(5)
C16 0.054(6) 0.064(7) 0.032(4) 0.002(4) -0.012(4) 0.008(5)
C17 0.049(6) 0.048(6) 0.029(4) 0.013(4) -0.001(4) -0.001(5)
C18 0.027(5) 0.063(6) 0.027(4) -0.003(4) 0.005(3) -0.006(4)
C19 0.021(4) 0.049(5) 0.021(3) 0.001(3) -0.005(3) 0.004(4)
C20 0.033(5) 0.031(5) 0.028(4) 0.005(3) -0.009(3) 0.006(4)
C21 0.039(5) 0.043(5) 0.030(4) 0.001(4) -0.009(4) -0.003(4)
C22 0.042(6) 0.044(6) 0.044(5) 0.002(4) -0.018(4) 0.001(4)
C23 0.031(5) 0.049(6) 0.052(5) 0.003(4) -0.003(4) -0.001(4)
C24 0.037(5) 0.040(5) 0.036(4) -0.001(4) 0.002(4) 0.000(4)
C25 0.033(5) 0.049(6) 0.046(5) 0.009(4) 0.004(4) 0.008(4)
C26 0.024(4) 0.045(5) 0.035(4) -0.007(4) -0.009(3) 0.003(4)
C27 0.042(6) 0.051(6) 0.047(5) -0.014(4) -0.001(4) 0.010(5)
C28 0.036(5) 0.063(7) 0.042(5) -0.024(4) 0.004(4) 0.009(5)
C29 0.030(5) 0.056(6) 0.029(4) -0.008(4) 0.009(3) 0.003(4)
C30 0.035(5) 0.051(6) 0.029(4) -0.008(4) -0.002(3) -0.013(4)
C31 0.040(5) 0.034(5) 0.035(4) -0.012(3) 0.001(4) -0.004(4)
C32 0.032(5) 0.058(6) 0.035(4) -0.013(4) -0.002(4) -0.011(5)
C33 0.039(6) 0.062(7) 0.062(6) -0.022(5) 0.006(5) -0.005(5)
C34 0.057(7) 0.095(9) 0.058(6) -0.035(6) 0.027(5) -0.015(7)
C35 0.045(6) 0.115(10) 0.023(4) -0.025(5) 0.018(4) -0.027(6)
C36 0.034(5) 0.082(7) 0.026(4) -0.007(4) 0.003(4) -0.011(5)
C37 0.049(6) 0.038(5) 0.027(4) -0.007(3) 0.011(4) 0.001(4)
C38 0.051(6) 0.019(4) 0.033(4) 0.004(3) 0.001(4) -0.004(4)
C39 0.035(5) 0.038(5) 0.031(4) 0.004(3) 0.006(3) 0.002(4)
C40 0.032(5) 0.030(5) 0.026(4) -0.002(3) 0.003(3) -0.006(4)
C41 0.042(5) 0.059(6) 0.033(4) 0.005(4) -0.005(4) 0.005(5)
C42 0.045(5) 0.034(5) 0.030(4) 0.001(3) 0.008(4) 0.012(4)
C43 0.051(6) 0.041(5) 0.039(4) -0.004(4) 0.002(4) -0.007(5)
C44 0.054(7) 0.046(6) 0.051(5) -0.008(4) -0.010(5) -0.009(5)
C45 0.037(5) 0.061(6) 0.052(5) 0.001(5) -0.008(4) -0.005(5)
C46 0.059(6) 0.032(5) 0.040(5) 0.001(4) 0.002(4) 0.000(5)
C47 0.061(7) 0.055(6) 0.035(4) 0.008(4) -0.014(4) 0.002(5)
C48 0.083(8) 0.052(7) 0.046(5) 0.016(5) -0.006(5) 0.020(6)
C49 0.057(6) 0.040(6) 0.060(6) 0.012(5) 0.004(5) 0.008(5)
C50 0.045(6) 0.042(6) 0.035(4) 0.003(4) 0.010(4) 0.008(5)
C51 0.042(5) 0.038(5) 0.028(4) 0.002(3) 0.006(3) -0.007(4)
C52 0.041(5) 0.045(6) 0.032(4) -0.001(4) 0.010(4) -0.007(4)
C53 0.039(5) 0.054(6) 0.037(4) -0.006(4) 0.011(4) 0.010(5)
C54 0.037(5) 0.047(5) 0.032(4) -0.005(4) 0.001(4) 0.010(4)
C55 0.113(11) 0.162(14) 0.050(6) -0.004(7) 0.014(7) -0.077(11)
C56 0.050(7) 0.193(15) 0.053(6) 0.020(8) -0.004(6) -0.003(8)
C57 0.066(8) 0.096(9) 0.076(7) -0.037(6) 0.007(6) -0.018(7)
C58 0.064(7) 0.079(8) 0.059(6) 0.008(5) 0.005(5) 0.011(6)

loop_
_atom_type_symbol
_atom_type_description
_atom_type_scat_dispersion_real
_atom_type_scat_dispersion_imag
_atom_type_scat_source
C C 0.0033 0.0016 'International Tables Vol C Tables 4.2.6.8 and 6.1.1.4'
H H 0.0000 0.0000 'International Tables Vol C Tables 4.2.6.8 and 6.1.1.4'
Cl Cl 0.1484 0.1585 'International Tables Vol C Tables 4.2.6.8 and 6.1.1.4'
N N 0.0061 0.0033 'International Tables Vol C Tables 4.2.6.8 and 6.1.1.4'
Ni Ni 0.3393 1.1124 'International Tables Vol C Tables 4.2.6.8 and 6.1.1.4'
O O 0.0106 0.0060 'International Tables Vol C Tables 4.2.6.8 and 6.1.1.4'
Na Na 0.0362 0.0249 'International Tables Vol C Tables 4.2.6.8 and 6.1.1.4'

loop_
_geom_angle_atom_site_label_1
_geom_angle_atom_site_label_2
_geom_angle_atom_site_label_3
_geom_angle
_geom_angle_site_symmetry_1
_geom_angle_site_symmetry_3
_geom_angle_publ_flag
O2 Ni1 O4 169.69(19) . . ?
O2 Ni1 N2 82.0(2) . . ?
O4 Ni1 N2 102.7(2) . . ?
O2 Ni1 O1 92.59(18) . . ?
O4 Ni1 O1 83.84(18) . . ?
N2 Ni1 O1 170.8(2) . . ?
O2 Ni1 N1 91.8(2) . . ?
O4 Ni1 N1 97.2(2) . . ?
N2 Ni1 N1 92.3(2) . . ?
O1 Ni1 N1 80.4(2) . . ?
O2 Ni1 O3 87.68(18) . . ?
O4 Ni1 O3 82.53(17) . . ?
N2 Ni1 O3 99.4(2) . . ?
O1 Ni1 O3 87.77(18) . . ?
N1 Ni1 O3 168.1(2) . . ?
O2 Ni1 Na1 51.61(15) . . ?
O4 Ni1 Na1 118.99(14) . . ?
N2 Ni1 Na1 122.76(17) . . ?
O1 Ni1 Na1 57.38(13) . . ?
N1 Ni1 Na1 117.22(18) . . ?
O3 Ni1 Na1 53.99(14) . . ?
O3 Ni2 O6 93.13(19) . . ?
O3 Ni2 N4 168.9(2) . . ?
O6 Ni2 N4 82.0(2) . . ?
O3 Ni2 O4 84.01(17) . . ?
O6 Ni2 O4 169.29(19) . . ?
N4 Ni2 O4 102.5(2) . . ?
O3 Ni2 O5 87.43(17) . . ?
O6 Ni2 O5 87.86(19) . . ?
N4 Ni2 O5 102.3(2) . . ?
O4 Ni2 O5 81.70(18) . . ?
O3 Ni2 N3 79.8(2) . . ?
O6 Ni2 N3 90.9(2) . . ?
N4 Ni2 N3 90.2(2) . . ?
O4 Ni2 N3 98.7(2) . . ?
O5 Ni2 N3 167.12(19) . . ?
O3 Ni2 Na2 58.91(15) . . ?
O6 Ni2 Na2 50.58(15) . . ?
N4 Ni2 Na2 122.94(19) . . ?
O4 Ni2 Na2 119.95(14) . . ?
O5 Ni2 Na2 53.91(13) . . ?
N3 Ni2 Na2 116.41(16) . . ?
O7 Ni3 O4 169.89(17) . . ?
O7 Ni3 O5 90.42(19) . . ?
O4 Ni3 O5 83.36(18) . . ?
O7 Ni3 N6 81.1(2) . . ?
O4 Ni3 N6 105.9(2) . . ?
O5 Ni3 N6 169.4(2) . . ?
O7 Ni3 N5 91.9(2) . . ?
O4 Ni3 N5 94.8(2) . . ?
O5 Ni3 N5 79.9(2) . . ?
N6 Ni3 N5 94.0(2) . . ?
O7 Ni3 O1 90.20(18) . . ?
O4 Ni3 O1 81.67(17) . . ?
O5 Ni3 O1 88.25(17) . . ?
N6 Ni3 O1 98.0(2) . . ?
N5 Ni3 O1 168.0(2) . . ?
O7 Ni3 Na3 49.68(13) . . ?
O4 Ni3 Na3 120.23(13) . . ?
O5 Ni3 Na3 59.55(14) . . ?
N6 Ni3 Na3 117.61(17) . . ?
N5 Ni3 Na3 119.2(2) . . ?
O1 Ni3 Na3 54.66(14) . . ?
O10 Ni4 O9 89.88(19) . . ?
O10 Ni4 O8 91.26(18) . . ?
O9 Ni4 O8 91.90(19) . . ?
O10 Ni4 N7 95.7(2) . . ?
O9 Ni4 N7 80.6(2) . . ?
O8 Ni4 N7 169.8(2) . . ?
O10 Ni4 N8 80.4(2) . . ?
O9 Ni4 N8 169.5(2) . . ?
O8 Ni4 N8 92.1(2) . . ?
N7 Ni4 N8 96.4(2) . . ?
O10 Ni4 N9 169.7(2) . . ?
O9 Ni4 N9 95.6(2) . . ?
O8 Ni4 N9 79.9(2) . . ?
N7 Ni4 N9 93.8(2) . . ?
N8 Ni4 N9 94.6(2) . . ?
O10 Ni4 Na3 45.81(14) . . ?
O9 Ni4 Na3 89.81(13) . . ?
O8 Ni4 Na3 45.49(13) . . ?
N7 Ni4 Na3 140.57(17) . . ?
N8 Ni4 Na3 86.17(17) . . ?
N9 Ni4 Na3 125.35(17) . . ?
O10 Ni4 Na1 87.82(15) . . ?
O9 Ni4 Na1 45.23(14) . . ?
O8 Ni4 Na1 46.82(15) . . ?
N7 Ni4 Na1 125.80(19) . . ?
N8 Ni4 Na1 137.18(17) . . ?
N9 Ni4 Na1 89.90(17) . . ?
Na3 Ni4 Na1 57.58(7) . . ?
O10 Ni4 Na2 43.77(15) . . ?
O9 Ni4 Na2 46.15(14) . . ?
O8 Ni4 Na2 90.73(14) . . ?
N7 Ni4 Na2 89.09(18) . . ?
N8 Ni4 Na2 124.15(18) . . ?
N9 Ni4 Na2 140.61(17) . . ?
Na3 Ni4 Na2 58.44(7) . . ?
Na1 Ni4 Na2 57.81(7) . . ?
O2 Na1 O9 141.8(2) . . ?
O2 Na1 O8 133.9(2) . . ?
O9 Na1 O8 78.96(19) . . ?
O2 Na1 O3 77.53(19) . . ?
O9 Na1 O3 89.86(19) . . ?
O8 Na1 O3 135.86(19) . . ?
O2 Na1 O1 77.55(18) . . ?
O9 Na1 O1 133.6(2) . . ?
O8 Na1 O1 83.34(17) . . ?
O3 Na1 O1 73.98(16) . . ?
O2 Na1 Ni1 45.13(12) . . ?
O9 Na1 Ni1 136.80(17) . . ?
O8 Na1 Ni1 127.71(14) . . ?
O3 Na1 Ni1 46.99(12) . . ?
O1 Na1 Ni1 44.62(12) . . ?
O2 Na1 Na3 126.90(16) . . ?
O9 Na1 Na3 88.45(15) . . ?
O8 Na1 Na3 47.45(13) . . ?
O3 Na1 Na3 90.18(14) . . ?
O1 Na1 Na3 49.54(13) . . ?
Ni1 Na1 Na3 89.62(8) . . ?
O2 Na1 Na2 130.80(17) . . ?
O9 Na1 Na2 49.18(14) . . ?
O8 Na1 Na2 89.51(15) . . ?
O3 Na1 Na2 53.28(14) . . ?
O1 Na1 Na2 88.49(14) . . ?
Ni1 Na1 Na2 93.17(9) . . ?
Na3 Na1 Na2 61.21(9) . . ?
O2 Na1 Ni4 165.79(17) . . ?
O9 Na1 Ni4 39.48(13) . . ?
O8 Na1 Ni4 39.60(12) . . ?
O3 Na1 Ni4 115.72(16) . . ?
O1 Na1 Ni4 110.11(14) . . ?
Ni1 Na1 Ni4 147.95(10) . . ?
Na3 Na1 Ni4 60.99(7) . . ?
Na2 Na1 Ni4 62.60(8) . . ?
O6 Na2 O10 146.2(2) . . ?
O6 Na2 O9 136.9(2) . . ?
O10 Na2 O9 75.79(18) . . ?
O6 Na2 O5 76.14(18) . . ?
O10 Na2 O5 87.72(18) . . ?
O9 Na2 O5 129.8(2) . . ?
O6 Na2 O3 75.21(19) . . ?
O10 Na2 O3 127.2(2) . . ?
O9 Na2 O3 82.67(17) . . ?
O5 Na2 O3 70.36(17) . . ?
O6 Na2 Ni2 44.03(13) . . ?
O10 Na2 Ni2 132.58(16) . . ?
O9 Na2 Ni2 125.39(17) . . ?
O5 Na2 Ni2 45.28(13) . . ?
O3 Na2 Ni2 42.74(11) . . ?
O6 Na2 Na1 122.46(18) . . ?
O10 Na2 Na1 84.94(15) . . ?
O9 Na2 Na1 46.32(13) . . ?
O5 Na2 Na1 85.84(15) . . ?
O3 Na2 Na1 47.33(12) . . ?
Ni2 Na2 Na1 85.54(10) . . ?
O6 Na2 Na3 128.37(16) . . ?
O10 Na2 Na3 46.32(14) . . ?
O9 Na2 Na3 84.56(15) . . ?
O5 Na2 Na3 52.28(13) . . ?
O3 Na2 Na3 84.50(14) . . ?
Ni2 Na2 Na3 90.15(9) . . ?
Na1 Na2 Na3 58.39(9) . . ?
O6 Na2 Ni4 172.54(17) . . ?
O10 Na2 Ni4 37.71(11) . . ?
O9 Na2 Ni4 38.11(12) . . ?
O5 Na2 Ni4 111.32(15) . . ?
O3 Na2 Ni4 106.80(14) . . ?
Ni2 Na2 Ni4 141.58(11) . . ?
Na1 Na2 Ni4 59.59(7) . . ?
Na3 Na2 Ni4 59.08(7) . . ?
O7 Na3 O8 143.8(2) . . ?
O7 Na3 O10 133.4(2) . . ?
O8 Na3 O10 79.29(18) . . ?
O7 Na3 O1 80.04(18) . . ?
O8 Na3 O1 86.17(18) . . ?
O10 Na3 O1 132.8(2) . . ?
O7 Na3 O5 75.36(17) . . ?
O8 Na3 O5 131.42(19) . . ?
O10 Na3 O5 84.51(19) . . ?
O1 Na3 O5 72.19(17) . . ?
O7 Na3 Ni3 45.24(13) . . ?
O8 Na3 Ni3 132.58(17) . . ?
O10 Na3 Ni3 128.60(17) . . ?
O1 Na3 Ni3 46.42(11) . . ?
O5 Na3 Ni3 44.17(12) . . ?
O7 Na3 Na1 131.40(18) . . ?
O8 Na3 Na1 49.05(14) . . ?
O10 Na3 Na1 86.68(14) . . ?
O1 Na3 Na1 51.56(12) . . ?
O5 Na3 Na1 84.79(13) . . ?
Ni3 Na3 Na1 90.50(9) . . ?
O7 Na3 Na2 122.84(17) . . ?
O8 Na3 Na2 89.93(15) . . ?
O10 Na3 Na2 46.64(15) . . ?
O1 Na3 Na2 89.15(15) . . ?
O5 Na3 Na2 48.16(12) . . ?
Ni3 Na3 Na2 88.44(9) . . ?
Na1 Na3 Na2 60.40(9) . . ?
O7 Na3 Ni4 167.05(18) . . ?
O8 Na3 Ni4 39.73(12) . . ?
O10 Na3 Ni4 39.59(12) . . ?
O1 Na3 Ni4 112.55(13) . . ?
O5 Na3 Ni4 110.59(13) . . ?
Ni3 Na3 Ni4 146.42(10) . . ?
Na1 Na3 Ni4 61.43(7) . . ?
Na2 Na3 Ni4 62.48(7) . . ?
C1 O1 Ni1 108.7(4) . . ?
C1 O1 Ni3 117.5(4) . . ?
Ni1 O1 Ni3 96.01(19) . . ?
C1 O1 Na3 107.8(4) . . ?
Ni1 O1 Na3 141.0(2) . . ?
Ni3 O1 Na3 78.92(16) . . ?
C1 O1 Na1 106.6(4) . . ?
Ni1 O1 Na1 78.00(15) . . ?
Ni3 O1 Na1 134.8(2) . . ?
Na3 O1 Na1 78.90(16) . . ?
C7 O2 Ni1 113.0(4) . . ?
C7 O2 Na1 147.5(4) . . ?
Ni1 O2 Na1 83.25(18) . . ?
C19 O3 Ni2 110.2(4) . . ?
C19 O3 Ni1 116.6(4) . . ?
Ni2 O3 Ni1 95.80(17) . . ?
C19 O3 Na1 106.8(4) . . ?
Ni2 O3 Na1 140.6(2) . . ?
Ni1 O3 Na1 79.02(16) . . ?
C19 O3 Na2 105.4(4) . . ?
Ni2 O3 Na2 78.36(16) . . ?
Ni1 O3 Na2 136.7(2) . . ?
Na1 O3 Na2 79.39(17) . . ?
Ni1 O4 Ni3 98.16(19) . . ?
Ni1 O4 Ni2 97.01(17) . . ?
Ni3 O4 Ni2 97.8(2) . . ?
Ni1 O4 H4O 119.6 . . ?
Ni3 O4 H4O 119.6 . . ?
Ni2 O4 H4O 119.6 . . ?
C31 O5 Ni3 109.4(4) . . ?
C31 O5 Ni2 113.8(4) . . ?
Ni3 O5 Ni2 96.7(2) . . ?
C31 O5 Na2 106.2(4) . . ?
Ni3 O5 Na2 142.0(2) . . ?
Ni2 O5 Na2 80.81(16) . . ?
C31 O5 Na3 109.4(4) . . ?
Ni3 O5 Na3 76.28(16) . . ?
Ni2 O5 Na3 136.0(2) . . ?
Na2 O5 Na3 79.56(16) . . ?
C25 O6 Ni2 113.4(4) . . ?
C25 O6 Na2 148.7(5) . . ?
Ni2 O6 Na2 85.39(19) . . ?
C13 O7 Ni3 114.2(4) . . ?
C13 O7 Na3 137.1(4) . . ?
Ni3 O7 Na3 85.08(18) . . ?
C39 O8 Ni4 114.2(4) . . ?
C39 O8 Na3 146.5(4) . . ?
Ni4 O8 Na3 94.8(2) . . ?
C39 O8 Na1 109.8(4) . . ?
Ni4 O8 Na1 93.6(2) . . ?
Na3 O8 Na1 83.50(18) . . ?
C41 O9 Ni4 111.1(5) . . ?
C41 O9 Na1 144.2(5) . . ?
Ni4 O9 Na1 95.3(2) . . ?
C41 O9 Na2 115.1(5) . . ?
Ni4 O9 Na2 95.74(19) . . ?
Na1 O9 Na2 84.49(17) . . ?
C37 O10 Ni4 111.2(4) . . ?
C37 O10 Na3 110.4(4) . . ?
Ni4 O10 Na3 94.6(2) . . ?
C37 O10 Na2 143.4(5) . . ?
Ni4 O10 Na2 98.5(2) . . ?
Na3 O10 Na2 87.0(2) . . ?
C56 O11 C55 107.4(9) . . ?
C66 O13 C63 89.8(15) . . ?
C59 O15 C62 107.6(19) . . ?
C2 N1 C6 117.3(6) . . ?
C2 N1 Ni1 112.4(5) . . ?
C6 N1 Ni1 130.2(5) . . ?
C8 N2 C12 118.7(6) . . ?
C8 N2 Ni1 113.7(5) . . ?
C12 N2 Ni1 127.5(5) . . ?
C24 N3 C20 118.4(6) . . ?
C24 N3 Ni2 130.3(5) . . ?
C20 N3 Ni2 111.3(5) . . ?
C30 N4 C26 119.7(7) . . ?
C30 N4 Ni2 126.9(6) . . ?
C26 N4 Ni2 112.5(5) . . ?
C32 N5 C36 119.7(7) . . ?
C32 N5 Ni3 112.3(5) . . ?
C36 N5 Ni3 128.0(6) . . ?
C18 N6 C14 118.7(6) . . ?
C18 N6 Ni3 128.2(5) . . ?
C14 N6 Ni3 113.1(5) . . ?
C42 N7 C50 118.7(6) . . ?
C42 N7 Ni4 112.9(5) . . ?
C50 N7 Ni4 128.3(5) . . ?
C38 N8 C46 116.6(7) . . ?
C38 N8 Ni4 113.0(5) . . ?
C46 N8 Ni4 129.9(5) . . ?
C40 N9 C51 117.0(6) . . ?
C40 N9 Ni4 113.1(4) . . ?
C51 N9 Ni4 129.8(5) . . ?
O1 C1 C2 113.4(6) . . ?
O1 C1 H1A 108.9 . . ?
C2 C1 H1A 108.9 . . ?
O1 C1 H1B 108.9 . . ?
C2 C1 H1B 108.9 . . ?
H1A C1 H1B 107.7 . . ?
N1 C2 C3 122.9(7) . . ?
N1 C2 C1 115.4(6) . . ?
C3 C2 C1 121.6(7) . . ?
C4 C3 C2 118.4(7) . . ?
C4 C3 H3 120.8 . . ?
C2 C3 H3 120.8 . . ?
C3 C4 C5 119.2(8) . . ?
C3 C4 H4 120.4 . . ?
C5 C4 H4 120.4 . . ?
C6 C5 C4 118.1(8) . . ?
C6 C5 H5 121.0 . . ?
C4 C5 H5 121.0 . . ?
N1 C6 C5 124.2(7) . . ?
N1 C6 H6 117.9 . . ?
C5 C6 H6 117.9 . . ?
O2 C7 C8 115.3(6) . . ?
O2 C7 H7A 108.4 . . ?
C8 C7 H7A 108.4 . . ?
O2 C7 H7B 108.4 . . ?
C8 C7 H7B 108.4 . . ?
H7A C7 H7B 107.5 . . ?
N2 C8 C9 122.0(7) . . ?
N2 C8 C7 115.3(6) . . ?
C9 C8 C7 122.7(7) . . ?
C10 C9 C8 119.4(8) . . ?
C10 C9 H9 120.3 . . ?
C8 C9 H9 120.3 . . ?
C9 C10 C11 118.9(8) . . ?
C9 C10 H10 120.6 . . ?
C11 C10 H10 120.6 . . ?
C12 C11 C10 120.1(8) . . ?
C12 C11 H11 119.9 . . ?
C10 C11 H11 119.9 . . ?
N2 C12 C11 121.0(8) . . ?
O7 C13 C14 114.6(6) . . ?
O7 C13 H13A 108.6 . . ?
C14 C13 H13A 108.6 . . ?
O7 C13 H13B 108.6 . . ?
C14 C13 H13B 108.6 . . ?
H13A C13 H13B 107.6 . . ?
N6 C14 C15 120.8(7) . . ?
N6 C14 C13 116.8(6) . . ?
C15 C14 C13 122.3(7) . . ?
C16 C15 C14 120.5(7) . . ?
C16 C15 H15 119.7 . . ?
C14 C15 H15 119.7 . . ?
C15 C16 C17 118.8(8) . . ?
C15 C16 H16 120.6 . . ?
C17 C16 H16 120.6 . . ?
C18 C17 C16 117.5(8) . . ?
C18 C17 H17 121.3 . . ?
C16 C17 H17 121.3 . . ?
N6 C18 C17 123.7(7) . . ?
N6 C18 H18 118.2 . . ?
C17 C18 H18 118.2 . . ?
O3 C19 C20 112.9(5) . . ?
O3 C19 H19A 109.0 . . ?
C20 C19 H19A 109.0 . . ?
O3 C19 H19B 109.0 . . ?
C20 C19 H19B 109.0 . . ?
H19A C19 H19B 107.8 . . ?
N3 C20 C21 121.7(7) . . ?
N3 C20 C19 116.0(6) . . ?
C21 C20 C19 122.4(6) . . ?
C22 C21 C20 119.4(7) . . ?
C22 C21 H21 120.3 . . ?
C20 C21 H21 120.3 . . ?
C21 C22 C23 118.8(7) . . ?
C21 C22 H22 120.6 . . ?
C23 C22 H22 120.6 . . ?
C24 C23 C22 118.3(8) . . ?
C24 C23 H23 120.8 . . ?
C22 C23 H23 120.8 . . ?
N3 C24 C23 123.4(7) . . ?
N3 C24 H24 118.3 . . ?
C23 C24 H24 118.3 . . ?
O6 C25 C26 114.5(6) . . ?
O6 C25 H25A 108.6 . . ?
C26 C25 H25A 108.6 . . ?
O6 C25 H25B 108.6 . . ?
C26 C25 H25B 108.6 . . ?
H25A C25 H25B 107.6 . . ?
N4 C26 C27 120.1(7) . . ?
N4 C26 C25 116.7(7) . . ?
C27 C26 C25 123.2(7) . . ?
C28 C27 C26 121.3(8) . . ?
C28 C27 H27 119.4 . . ?
C26 C27 H27 119.4 . . ?
C27 C28 C29 117.8(7) . . ?
C27 C28 H28 121.1 . . ?
C29 C28 H28 121.1 . . ?
C28 C29 C30 120.0(7) . . ?
C28 C29 H29 120.0 . . ?
C30 C29 H29 120.0 . . ?
N4 C30 C29 121.2(8) . . ?
N4 C30 H30 119.4 . . ?
C29 C30 H30 119.4 . . ?
O5 C31 C32 113.4(7) . . ?
O5 C31 H31A 108.9 . . ?
C32 C31 H31A 108.9 . . ?
O5 C31 H31B 108.9 . . ?
C32 C31 H31B 108.9 . . ?
H31A C31 H31B 107.7 . . ?
N5 C32 C33 120.7(8) . . ?
N5 C32 C31 115.3(7) . . ?
C33 C32 C31 124.1(9) . . ?
C34 C33 C32 119.9(10) . . ?
C34 C33 H33 120.0 . . ?
C32 C33 H33 120.0 . . ?
C35 C34 C33 118.7(9) . . ?
C35 C34 H34 120.7 . . ?
C33 C34 H34 120.7 . . ?
C34 C35 C36 121.4(8) . . ?
C34 C35 H35 119.3 . . ?
C36 C35 H35 119.3 . . ?
N5 C36 C35 119.6(9) . . ?
N5 C36 H36 120.2 . . ?
C35 C36 H36 120.2 . . ?
O10 C37 C38 113.3(6) . . ?
O10 C37 H37A 108.9 . . ?
C38 C37 H37A 108.9 . . ?
O10 C37 H37B 108.9 . . ?
C38 C37 H37B 108.9 . . ?
H37A C37 H37B 107.7 . . ?
N8 C38 C43 122.1(8) . . ?
N8 C38 C37 114.2(7) . . ?
C43 C38 C37 123.7(7) . . ?
O8 C39 C40 115.0(6) . . ?
O8 C39 H39A 108.5 . . ?
C40 C39 H39A 108.5 . . ?
O8 C39 H39B 108.5 . . ?
C40 C39 H39B 108.5 . . ?
H39A C39 H39B 107.5 . . ?
N9 C40 C54 122.2(6) . . ?
N9 C40 C39 115.1(6) . . ?
C54 C40 C39 122.6(7) . . ?
O9 C41 C42 113.8(6) . . ?
O9 C41 H41A 108.8 . . ?
C42 C41 H41A 108.8 . . ?
O9 C41 H41B 108.8 . . ?
C42 C41 H41B 108.8 . . ?
H41A C41 H41B 107.7 . . ?
N7 C42 C47 121.0(8) . . ?
N7 C42 C41 115.5(6) . . ?
C47 C42 C41 123.5(8) . . ?
C44 C43 C38 119.2(7) . . ?
C44 C43 H43 120.4 . . ?
C38 C43 H43 120.4 . . ?
C43 C44 C45 119.8(8) . . ?
C43 C44 H44 120.1 . . ?
C45 C44 H44 120.1 . . ?
C46 C45 C44 118.3(8) . . ?
C46 C45 H45 120.9 . . ?
C44 C45 H45 120.9 . . ?
C45 C46 N8 123.9(7) . . ?
C45 C46 H46 118.0 . . ?
N8 C46 H46 118.0 . . ?
C48 C47 C42 119.6(8) . . ?
C48 C47 H47 120.2 . . ?
C42 C47 H47 120.2 . . ?
C47 C48 C49 119.5(8) . . ?
C47 C48 H48 120.2 . . ?
C49 C48 H48 120.2 . . ?
C50 C49 C48 118.8(8) . . ?
C50 C49 H49 120.6 . . ?
C48 C49 H49 120.6 . . ?
N7 C50 C49 122.3(8) . . ?
N7 C50 H50 118.9 . . ?
C49 C50 H50 118.9 . . ?
N9 C51 C52 124.2(7) . . ?
N9 C51 H51 117.9 . . ?
C52 C51 H51 117.9 . . ?
C53 C52 C51 117.6(7) . . ?
C53 C52 H52 121.2 . . ?
C51 C52 H52 121.2 . . ?
C52 C53 C54 119.8(7) . . ?
C52 C53 H53 120.1 . . ?
C54 C53 H53 120.1 . . ?
C53 C54 C40 119.1(7) . . ?
C53 C54 H54 120.5 . . ?
C40 C54 H54 120.5 . . ?
O11 C55 C58 104.6(9) . . ?
O11 C55 H55A 110.8 . . ?
C58 C55 H55A 110.8 . . ?
O11 C55 H55B 110.8 . . ?
C58 C55 H55B 110.8 . . ?
H55A C55 H55B 108.9 . . ?
O11 C56 C57 102.1(9) . . ?
O11 C56 H56A 111.3 . . ?
C57 C56 H56A 111.3 . . ?
O11 C56 H56B 111.3 . . ?
C57 C56 H56B 111.3 . . ?
H56A C56 H56B 109.2 . . ?
C56 C57 C58 101.3(8) . . ?
C56 C57 H57A 111.5 . . ?
C58 C57 H57A 111.5 . . ?
C56 C57 H57B 111.5 . . ?
C58 C57 H57B 111.5 . . ?
H57A C57 H57B 109.3 . . ?
C55 C58 C57 104.4(9) . . ?
C55 C58 H58A 110.9 . . ?
C57 C58 H58A 110.9 . . ?
C55 C58 H58B 110.9 . . ?
C57 C58 H58B 110.9 . . ?
H58A C58 H58B 108.9 . . ?
O15 C59 C60 109(2) . . ?
O15 C59 H59A 109.9 . . ?
C60 C59 H59A 109.9 . . ?
O15 C59 H59B 109.9 . . ?
C60 C59 H59B 109.9 . . ?
H59A C59 H59B 108.3 . . ?
C59 C60 C65 104(2) . . ?
C59 C60 H60A 111.1 . . ?
C65 C60 H60A 111.1 . . ?
C59 C60 H60B 111.1 . . ?
C65 C60 H60B 111.1 . . ?
H60A C60 H60B 109.0 . . ?
C64 C61 C63 119(2) . . ?
C64 C61 H61A 107.6 . . ?
C63 C61 H61A 107.6 . . ?
C64 C61 H61B 107.6 . . ?
C63 C61 H61B 107.6 . . ?
H61A C61 H61B 107.0 . . ?
O15 C62 C65 116(2) . . ?
O15 C62 H62A 108.2 . . ?
C65 C62 H62A 108.2 . . ?
O15 C62 H62B 108.2 . . ?
C65 C62 H62B 108.2 . . ?
H62A C62 H62B 107.3 . . ?
C61 C63 O13 98.9(17) . . ?
C61 C63 H63A 112.0 . . ?
O13 C63 H63A 112.0 . . ?
C61 C63 H63B 112.0 . . ?
O13 C63 H63B 112.0 . . ?
H63A C63 H63B 109.7 . . ?
C66 C64 C61 104(2) . . ?
C66 C64 H64A 111.0 . . ?
C61 C64 H64A 111.0 . . ?
C66 C64 H64B 111.0 . . ?
C61 C64 H64B 111.0 . . ?
H64A C64 H64B 109.0 . . ?
C62 C65 C60 100.2(18) . . ?
C62 C65 H65A 111.7 . . ?
C60 C65 H65A 111.7 . . ?
C62 C65 H65B 111.7 . . ?
C60 C65 H65B 111.7 . . ?
H65A C65 H65B 109.5 . . ?
C64 C66 O13 120(2) . . ?
C64 C66 H66A 107.4 . . ?
O13 C66 H66A 107.4 . . ?
C64 C66 H66B 107.4 . . ?
O13 C66 H66B 107.4 . . ?
H66A C66 H66B 106.9 . . ?

loop_
_geom_bond_atom_site_label_1
_geom_bond_atom_site_label_2
_geom_bond_distance
_geom_bond_site_symmetry_2
_geom_bond_publ_flag
Ni1 O2 2.042(4) . ?
Ni1 O4 2.047(4) . ?
Ni1 N2 2.047(6) . ?
Ni1 O1 2.055(5) . ?
Ni1 N1 2.075(6) . ?
Ni1 O3 2.131(5) . ?
Ni1 Na1 2.861(3) . ?
Ni2 O3 2.037(4) . ?
Ni2 O6 2.050(5) . ?
Ni2 N4 2.070(6) . ?
Ni2 O4 2.083(5) . ?
Ni2 O5 2.116(5) . ?
Ni2 N3 2.125(6) . ?
Ni2 Na2 2.940(3) . ?
Ni3 O7 2.052(5) . ?
Ni3 O4 2.065(4) . ?
Ni3 O5 2.065(5) . ?
Ni3 N6 2.080(6) . ?
Ni3 N5 2.093(6) . ?
Ni3 O1 2.126(4) . ?
Ni3 Na3 2.880(3) . ?
Ni4 O10 2.045(4) . ?
Ni4 O9 2.051(5) . ?
Ni4 O8 2.052(5) . ?
Ni4 N7 2.080(6) . ?
Ni4 N8 2.108(6) . ?
Ni4 N9 2.120(6) . ?
Ni4 Na3 3.198(3) . ?
Ni4 Na1 3.212(3) . ?
Ni4 Na2 3.306(3) . ?
Na1 O2 2.259(6) . ?
Na1 O9 2.290(5) . ?
Na1 O8 2.347(6) . ?
Na1 O3 2.358(5) . ?
Na1 O1 2.464(5) . ?
Na1 Na3 3.087(4) . ?
Na1 Na2 3.152(4) . ?
Na2 O6 2.278(6) . ?
Na2 O10 2.313(6) . ?
Na2 O9 2.396(5) . ?
Na2 O5 2.407(5) . ?
Na2 O3 2.570(6) . ?
Na2 Na3 3.177(4) . ?
Na3 O7 2.204(5) . ?
Na3 O8 2.289(5) . ?
Na3 O10 2.301(5) . ?
Na3 O1 2.394(5) . ?
Na3 O5 2.555(5) . ?
O1 C1 1.400(9) . ?
O2 C7 1.372(9) . ?
O3 C19 1.402(8) . ?
O4 H4O 1.0000 . ?
O5 C31 1.392(8) . ?
O6 C25 1.374(9) . ?
O7 C13 1.379(8) . ?
O8 C39 1.347(8) . ?
O9 C41 1.375(8) . ?
O10 C37 1.381(9) . ?
O11 C56 1.352(13) . ?
O11 C55 1.429(14) . ?
O13 C66 1.47(3) . ?
O13 C63 1.70(3) . ?
O15 C59 1.29(2) . ?
O15 C62 1.29(2) . ?
N1 C2 1.333(9) . ?
N1 C6 1.342(9) . ?
N2 C8 1.355(9) . ?
N2 C12 1.378(9) . ?
N3 C24 1.341(9) . ?
N3 C20 1.342(9) . ?
N4 C30 1.346(9) . ?
N4 C26 1.349(9) . ?
N5 C32 1.353(10) . ?
N5 C36 1.363(9) . ?
N6 C18 1.342(10) . ?
N6 C14 1.350(9) . ?
N7 C42 1.332(9) . ?
N7 C50 1.366(10) . ?
N8 C38 1.335(9) . ?
N8 C46 1.375(10) . ?
N9 C40 1.340(9) . ?
N9 C51 1.346(8) . ?
C1 C2 1.509(10) . ?
C1 H1A 0.9900 . ?
C1 H1B 0.9900 . ?
C2 C3 1.391(10) . ?
C3 C4 1.385(11) . ?
C3 H3 0.9500 . ?
C4 C5 1.386(11) . ?
C4 H4 0.9500 . ?
C5 C6 1.366(10) . ?
C5 H5 0.9500 . ?
C6 H6 0.9500 . ?
C7 C8 1.514(11) . ?
C7 H7A 0.9900 . ?
C7 H7B 0.9900 . ?
C8 C9 1.392(11) . ?
C9 C10 1.385(12) . ?
C9 H9 0.9500 . ?
C10 C11 1.390(12) . ?
C10 H10 0.9500 . ?
C11 C12 1.382(11) . ?
C11 H11 0.9500 . ?
C13 C14 1.499(11) . ?
C13 H13A 0.9900 . ?
C13 H13B 0.9900 . ?
C14 C15 1.385(11) . ?
C15 C16 1.377(12) . ?
C15 H15 0.9500 . ?
C16 C17 1.402(12) . ?
C16 H16 0.9500 . ?
C17 C18 1.382(11) . ?
C17 H17 0.9500 . ?
C18 H18 0.9500 . ?
C19 C20 1.500(10) . ?
C19 H19A 0.9900 . ?
C19 H19B 0.9900 . ?
C20 C21 1.401(10) . ?
C21 C22 1.379(11) . ?
C21 H21 0.9500 . ?
C22 C23 1.395(11) . ?
C22 H22 0.9500 . ?
C23 C24 1.381(11) . ?
C23 H23 0.9500 . ?
C24 H24 0.9500 . ?
C25 C26 1.528(11) . ?
C25 H25A 0.9900 . ?
C25 H25B 0.9900 . ?
C26 C27 1.383(11) . ?
C27 C28 1.374(12) . ?
C27 H27 0.9500 . ?
C28 C29 1.375(11) . ?
C28 H28 0.9500 . ?
C29 C30 1.388(10) . ?
C29 H29 0.9500 . ?
C30 H30 0.9500 . ?
C31 C32 1.499(10) . ?
C31 H31A 0.9900 . ?
C31 H31B 0.9900 . ?
C32 C33 1.410(11) . ?
C33 C34 1.369(13) . ?
C33 H33 0.9500 . ?
C34 C35 1.359(15) . ?
C34 H34 0.9500 . ?
C35 C36 1.402(13) . ?
C35 H35 0.9500 . ?
C36 H36 0.9500 . ?
C37 C38 1.520(11) . ?
C37 H37A 0.9900 . ?
C37 H37B 0.9900 . ?
C38 C43 1.416(11) . ?
C39 C40 1.529(9) . ?
C39 H39A 0.9900 . ?
C39 H39B 0.9900 . ?
C40 C54 1.385(10) . ?
C41 C42 1.524(11) . ?
C41 H41A 0.9900 . ?
C41 H41B 0.9900 . ?
C42 C47 1.402(10) . ?
C43 C44 1.361(12) . ?
C43 H43 0.9500 . ?
C44 C45 1.378(12) . ?
C44 H44 0.9500 . ?
C45 C46 1.369(11) . ?
C45 H45 0.9500 . ?
C46 H46 0.9500 . ?
C47 C48 1.364(13) . ?
C47 H47 0.9500 . ?
C48 C49 1.378(13) . ?
C48 H48 0.9500 . ?
C49 C50 1.369(11) . ?
C49 H49 0.9500 . ?
C50 H50 0.9500 . ?
C51 C52 1.380(11) . ?
C51 H51 0.9500 . ?
C52 C53 1.365(11) . ?
C52 H52 0.9500 . ?
C53 C54 1.380(10) . ?
C53 H53 0.9500 . ?
C54 H54 0.9500 . ?
C55 C58 1.469(14) . ?
C55 H55A 0.9900 . ?
C55 H55B 0.9900 . ?
C56 C57 1.528(15) . ?
C56 H56A 0.9900 . ?
C56 H56B 0.9900 . ?
C57 C58 1.553(14) . ?
C57 H57A 0.9900 . ?
C57 H57B 0.9900 . ?
C58 H58A 0.9900 . ?
C58 H58B 0.9900 . ?
C59 C60 1.47(3) . ?
C59 H59A 0.9900 . ?
C59 H59B 0.9900 . ?
C60 C65 1.49(3) . ?
C60 H60A 0.9900 . ?
C60 H60B 0.9900 . ?
C61 C64 1.31(3) . ?
C61 C63 1.32(2) . ?
C61 H61A 0.9900 . ?
C61 H61B 0.9900 . ?
C62 C65 1.38(3) . ?
C62 H62A 0.9900 . ?
C62 H62B 0.9900 . ?
C63 H63A 0.9900 . ?
C63 H63B 0.9900 . ?
C64 C66 1.20(3) . ?
C64 H64A 0.9900 . ?
C64 H64B 0.9900 . ?
C65 H65A 0.9900 . ?
C65 H65B 0.9900 . ?
C66 H66A 0.9900 . ?
C66 H66B 0.9900 . ?
